data_1514577
loop_
_publ_author_name
'Jones, Matthew B.'
'Gaunt, Andrew J.'
'Gordon, John C.'
'Kaltsoyannis, Nikolas'
'Neu, Mary P.'
'Scott, Brian L.'

_publ_section_title
;
 Uncovering f-element bonding differences and electronic structure in a
 series of 1&#x2009;:&#x2009;3 and 1&#x2009;:&#x2009;4 complexes with a
 diselenophosphinate ligand
;
_journal_issue 3
_journal_name_full 'Chemical Science'
_journal_page_first 1189
_journal_paper_doi 10.1039/c2sc21806b
_journal_volume 4
_journal_year 2013
_chemical_formula_sum 'C48 H40 P4 Se8 U'
_chemical_formula_weight 1610.39
_chemical_name_systematic
;
?
;
_space_group_IT_number 4
_symmetry_cell_setting monoclinic
_symmetry_space_group_name_Hall 'P 2yb'
_symmetry_space_group_name_H-M 'P 1 21 1'
_atom_sites_solution_hydrogens geom
_atom_sites_solution_primary direct
_atom_sites_solution_secondary difmap
_audit_creation_method SHELXL-97
_cell_angle_alpha 90.00
_cell_angle_beta 91.5970(10)
_cell_angle_gamma 90.00
_cell_formula_units_Z 2
_cell_length_a 13.8131(6)
_cell_length_b 9.7933(5)
_cell_length_c 18.8547(9)
_cell_measurement_temperature 120(1)
_cell_volume 2549.6(2)
_computing_cell_refinement 'SAINT+, v. 7.66a (Bruker AXS, 2009)'
_computing_data_collection 'APEX II, v. 7.0 (Bruker AXS, 2009)'
_computing_data_reduction 'SAINT+, v. 7.66a (Bruker AXS, 2009)'
_computing_molecular_graphics 'SHELXTL, v. 6.14, (Bruker AXS, 2000)'
_computing_publication_material 'SHELXTL, v. 6.14, (Bruker AXS, 2000)'
_computing_structure_refinement 'SHELXL-97 (Sheldrick, 1997)'
_computing_structure_solution 'SHELXS-97 (Sheldrick, 1990)'
_diffrn_ambient_temperature 120(1)
_diffrn_measured_fraction_theta_full 1.000
_diffrn_measured_fraction_theta_max 0.934
_diffrn_measurement_device_type 'Bruker D8 with APEXII CCD'
_diffrn_measurement_method '\w scans'
_diffrn_radiation_monochromator graphite
_diffrn_radiation_source 'fine-focus sealed tube'
_diffrn_radiation_type MoK\a
_diffrn_radiation_wavelength 0.71073
_diffrn_reflns_av_R_equivalents 0.0318
_diffrn_reflns_av_sigmaI/netI 0.0656
_diffrn_reflns_limit_h_max 18
_diffrn_reflns_limit_h_min -18
_diffrn_reflns_limit_k_max 13
_diffrn_reflns_limit_k_min -13
_diffrn_reflns_limit_l_max 25
_diffrn_reflns_limit_l_min -25
_diffrn_reflns_number 28707
_diffrn_reflns_theta_full 25.00
_diffrn_reflns_theta_max 28.94
_diffrn_reflns_theta_min 1.80
_diffrn_standards_decay_% 0
_diffrn_standards_interval_count 0
_diffrn_standards_interval_time 0
_diffrn_standards_number 0
_exptl_absorpt_coefficient_mu 9.052
_exptl_absorpt_correction_T_max 0.5312
_exptl_absorpt_correction_T_min 0.1488
_exptl_absorpt_correction_type multi-scan
_exptl_absorpt_process_details 'SADABS v. 1 (Sheldrick, 2008)'
_exptl_crystal_colour orange
_exptl_crystal_density_diffrn 2.098
_exptl_crystal_density_method 'not measured'
_exptl_crystal_description block
_exptl_crystal_F_000 1504
_exptl_crystal_size_max 0.34
_exptl_crystal_size_mid 0.16
_exptl_crystal_size_min 0.08
_refine_diff_density_max 0.942
_refine_diff_density_min -0.647
_refine_diff_density_rms 0.102
_refine_ls_abs_structure_details 'Flack H D (1983), Acta Cryst. A39, 876-881'
_refine_ls_abs_structure_Flack -0.004(3)
_refine_ls_extinction_method none
_refine_ls_goodness_of_fit_ref 0.659
_refine_ls_hydrogen_treatment constr
_refine_ls_matrix_type full
_refine_ls_number_parameters 550
_refine_ls_number_reflns 12148
_refine_ls_number_restraints 1
_refine_ls_restrained_S_all 0.659
_refine_ls_R_factor_all 0.0276
_refine_ls_R_factor_gt 0.0226
_refine_ls_shift/su_max 0.001
_refine_ls_shift/su_mean 0.000
_refine_ls_structure_factor_coef Fsqd
_refine_ls_weighting_details 'calc w=1/[\s^2^(Fo^2^)+(0.0240P)^2^+0.0000P] where P=(Fo^2^+2Fc^2^)/3'
_refine_ls_weighting_scheme calc
_refine_ls_wR_factor_gt 0.0463
_refine_ls_wR_factor_ref 0.0474
_reflns_number_gt 10725
_reflns_number_total 12148
_reflns_threshold_expression >2sigma(I)
_cod_data_source_file c2sc21806b.txt
_cod_data_source_block apx088
_cod_original_sg_symbol_H-M 'P 21'
_cod_database_code 1514577

loop_
_symmetry_equiv_pos_as_xyz
'x, y, z'
'-x, y+1/2, -z'

loop_
_atom_site_label
_atom_site_type_symbol
_atom_site_fract_x
_atom_site_fract_y
_atom_site_fract_z
_atom_site_U_iso_or_equiv
_atom_site_adp_type
_atom_site_occupancy
_atom_site_symmetry_multiplicity
_atom_site_calc_flag
_atom_site_refinement_flags
U1 U 0.818389(9) 0.133003(14) 0.256448(7) 0.01282(3) Uani 1 1 d .
Se1 Se 0.99450(3) -0.04611(4) 0.23813(2) 0.01752(9) Uani 1 1 d .
Se2 Se 0.96824(3) 0.30134(4) 0.19665(2) 0.01758(9) Uani 1 1 d .
Se3 Se 0.78843(3) 0.43176(4) 0.29131(2) 0.01778(9) Uani 1 1 d .
Se4 Se 0.89456(3) 0.17435(4) 0.39867(2) 0.01761(9) Uani 1 1 d .
Se5 Se 0.62256(3) 0.13207(5) 0.30900(2) 0.01902(8) Uani 1 1 d .
Se6 Se 0.80028(3) -0.12950(4) 0.34214(2) 0.01658(9) Uani 1 1 d .
Se7 Se 0.75205(3) -0.07444(4) 0.15338(2) 0.02099(9) Uani 1 1 d .
Se8 Se 0.70068(3) 0.27869(4) 0.14168(2) 0.01870(9) Uani 1 1 d .
P1 P 1.05963(7) 0.12365(12) 0.18388(5) 0.01508(19) Uani 1 1 d .
P2 P 0.87808(8) 0.39408(11) 0.38535(5) 0.0159(2) Uani 1 1 d .
P3 P 0.65117(7) -0.06916(11) 0.35354(5) 0.0148(2) Uani 1 1 d .
P4 P 0.67824(8) 0.08208(11) 0.09165(5) 0.0165(2) Uani 1 1 d .
C1 C 1.1801(3) 0.1662(4) 0.21817(19) 0.0136(8) Uani 1 1 d .
C2 C 1.1941(3) 0.2752(5) 0.2646(2) 0.0182(9) Uani 1 1 d .
H2 H 1.1411 0.3236 0.2807 0.022 Uiso 1 1 calc R
C3 C 1.2867(3) 0.3116(4) 0.2867(2) 0.0202(9) Uani 1 1 d .
H3 H 1.2957 0.3844 0.3179 0.024 Uiso 1 1 calc R
C4 C 1.3657(3) 0.2408(4) 0.2631(2) 0.0190(9) Uani 1 1 d .
H4 H 1.4279 0.2676 0.2772 0.023 Uiso 1 1 calc R
C5 C 1.3526(3) 0.1299(5) 0.21848(19) 0.0214(8) Uani 1 1 d .
H5 H 1.4060 0.0808 0.2036 0.026 Uiso 1 1 calc R
C6 C 1.2601(3) 0.0915(4) 0.1958(2) 0.0192(9) Uani 1 1 d .
H6 H 1.2513 0.0166 0.1660 0.023 Uiso 1 1 calc R
C7 C 1.0753(3) 0.0888(4) 0.0904(2) 0.0161(9) Uani 1 1 d .
C8 C 1.1306(3) 0.1796(4) 0.0517(2) 0.0191(9) Uani 1 1 d .
H8 H 1.1623 0.2517 0.0746 0.023 Uiso 1 1 calc R
C9 C 1.1385(3) 0.1626(4) -0.0212(2) 0.0199(9) Uani 1 1 d .
H9 H 1.1744 0.2242 -0.0472 0.024 Uiso 1 1 calc R
C10 C 1.0935(3) 0.0550(5) -0.0545(2) 0.0261(10) Uani 1 1 d .
H10 H 1.1006 0.0419 -0.1029 0.031 Uiso 1 1 calc R
C11 C 1.0375(3) -0.0343(5) -0.0165(2) 0.0277(10) Uani 1 1 d .
H11 H 1.0059 -0.1061 -0.0398 0.033 Uiso 1 1 calc R
C12 C 1.0279(3) -0.0181(4) 0.0557(2) 0.0221(10) Uani 1 1 d .
H12 H 0.9898 -0.0783 0.0810 0.026 Uiso 1 1 calc R
C13 C 0.9949(3) 0.4790(4) 0.3840(2) 0.0159(8) Uani 1 1 d .
C14 C 1.0718(3) 0.4231(4) 0.4243(2) 0.0199(9) Uani 1 1 d .
H14 H 1.0639 0.3407 0.4479 0.024 Uiso 1 1 calc R
C15 C 1.1600(3) 0.4917(5) 0.4287(2) 0.0239(10) Uani 1 1 d .
H15 H 1.2116 0.4551 0.4552 0.029 Uiso 1 1 calc R
C16 C 1.1707(3) 0.6143(5) 0.3937(2) 0.0272(10) Uani 1 1 d .
H16 H 1.2290 0.6614 0.3973 0.033 Uiso 1 1 calc R
C17 C 1.0953(3) 0.6666(5) 0.3535(3) 0.0377(13) Uani 1 1 d .
H17 H 1.1033 0.7483 0.3292 0.045 Uiso 1 1 calc R
C18 C 1.0077(3) 0.5992(4) 0.3485(2) 0.0266(11) Uani 1 1 d .
H18 H 0.9571 0.6356 0.3210 0.032 Uiso 1 1 calc R
C19 C 0.8194(3) 0.4549(4) 0.4643(2) 0.0170(8) Uani 1 1 d .
C20 C 0.8722(3) 0.5141(5) 0.5198(2) 0.0249(10) Uani 1 1 d .
H20 H 0.9376 0.5333 0.5146 0.030 Uiso 1 1 calc R
C21 C 0.8277(3) 0.5449(5) 0.5829(2) 0.0298(11) Uani 1 1 d .
H21 H 0.8630 0.5850 0.6201 0.036 Uiso 1 1 calc R
C22 C 0.7304(3) 0.5153(5) 0.5901(2) 0.0297(11) Uani 1 1 d .
H22 H 0.7009 0.5340 0.6328 0.036 Uiso 1 1 calc R
C23 C 0.6765(3) 0.4581(5) 0.5346(2) 0.0230(9) Uani 1 1 d .
H23 H 0.6111 0.4397 0.5397 0.028 Uiso 1 1 calc R
C24 C 0.7205(3) 0.4286(4) 0.4714(2) 0.0199(9) Uani 1 1 d .
H24 H 0.6845 0.3914 0.4338 0.024 Uiso 1 1 calc R
C25 C 0.6166(3) -0.0681(4) 0.4457(2) 0.0155(8) Uani 1 1 d .
C26 C 0.6056(3) 0.0533(5) 0.4822(2) 0.0215(9) Uani 1 1 d .
H26 H 0.6205 0.1358 0.4607 0.026 Uiso 1 1 calc R
C27 C 0.5723(3) 0.0520(5) 0.5510(2) 0.0262(10) Uani 1 1 d .
H27 H 0.5634 0.1338 0.5751 0.031 Uiso 1 1 calc R
C28 C 0.5523(3) -0.0695(5) 0.5837(2) 0.0245(10) Uani 1 1 d .
H28 H 0.5285 -0.0696 0.6293 0.029 Uiso 1 1 calc R
C29 C 0.5674(3) -0.1915(5) 0.5493(2) 0.0251(10) Uani 1 1 d .
H29 H 0.5558 -0.2738 0.5721 0.030 Uiso 1 1 calc R
C30 C 0.6000(3) -0.1907(4) 0.4802(2) 0.0214(9) Uani 1 1 d .
H30 H 0.6108 -0.2728 0.4569 0.026 Uiso 1 1 calc R
C31 C 0.5680(3) -0.1890(4) 0.3102(2) 0.0162(8) Uani 1 1 d .
C32 C 0.6003(3) -0.3069(4) 0.2785(2) 0.0270(10) Uani 1 1 d .
H32 H 0.6660 -0.3276 0.2797 0.032 Uiso 1 1 calc R
C33 C 0.5350(4) -0.3941(5) 0.2451(3) 0.0350(12) Uani 1 1 d .
H33 H 0.5571 -0.4737 0.2241 0.042 Uiso 1 1 calc R
C34 C 0.4384(3) -0.3645(6) 0.2428(2) 0.0340(11) Uani 1 1 d .
H34 H 0.3949 -0.4233 0.2198 0.041 Uiso 1 1 calc R
C35 C 0.4052(3) -0.2467(5) 0.2747(2) 0.0284(11) Uani 1 1 d .
H35 H 0.3393 -0.2268 0.2737 0.034 Uiso 1 1 calc R
C36 C 0.4700(3) -0.1590(5) 0.3081(2) 0.0225(9) Uani 1 1 d .
H36 H 0.4478 -0.0796 0.3293 0.027 Uiso 1 1 calc R
C37 C 0.5506(3) 0.0396(4) 0.0777(2) 0.0158(8) Uani 1 1 d .
C38 C 0.4939(3) 0.1281(5) 0.0363(2) 0.0238(9) Uani 1 1 d .
H38 H 0.5195 0.2104 0.0209 0.029 Uiso 1 1 calc R
C39 C 0.3996(3) 0.0932(5) 0.0181(2) 0.0277(11) Uani 1 1 d .
H39 H 0.3621 0.1519 -0.0100 0.033 Uiso 1 1 calc R
C40 C 0.3606(3) -0.0273(5) 0.0411(2) 0.0274(10) Uani 1 1 d .
H40 H 0.2974 -0.0510 0.0281 0.033 Uiso 1 1 calc R
C41 C 0.4162(3) -0.1135(4) 0.0840(2) 0.0256(10) Uani 1 1 d .
H41 H 0.3894 -0.1942 0.1005 0.031 Uiso 1 1 calc R
C42 C 0.5113(3) -0.0810(4) 0.1028(2) 0.0203(9) Uani 1 1 d .
H42 H 0.5482 -0.1391 0.1317 0.024 Uiso 1 1 calc R
C43 C 0.7248(3) 0.0824(4) 0.0026(2) 0.0212(9) Uani 1 1 d .
C44 C 0.7983(3) 0.1696(5) -0.0166(2) 0.0247(10) Uani 1 1 d .
H44 H 0.8229 0.2333 0.0158 0.030 Uiso 1 1 calc R
C45 C 0.8357(3) 0.1617(5) -0.0846(2) 0.0328(12) Uani 1 1 d .
H45 H 0.8837 0.2225 -0.0979 0.039 Uiso 1 1 calc R
C46 C 0.8021(3) 0.0649(5) -0.1319(2) 0.0298(11) Uani 1 1 d .
H46 H 0.8283 0.0589 -0.1767 0.036 Uiso 1 1 calc R
C47 C 0.7298(3) -0.0231(5) -0.1130(2) 0.0246(10) Uani 1 1 d .
H47 H 0.7072 -0.0884 -0.1453 0.029 Uiso 1 1 calc R
C48 C 0.6899(3) -0.0157(4) -0.0462(2) 0.0209(9) Uani 1 1 d .
H48 H 0.6406 -0.0751 -0.0338 0.025 Uiso 1 1 calc R

loop_
_atom_site_aniso_label
_atom_site_aniso_U_11
_atom_site_aniso_U_22
_atom_site_aniso_U_33
_atom_site_aniso_U_23
_atom_site_aniso_U_13
_atom_site_aniso_U_12
U1 0.01234(6) 0.01510(7) 0.01099(6) -0.00057(6) -0.00047(5) 0.00135(7)
Se1 0.0160(2) 0.0180(2) 0.0188(2) 0.00451(17) 0.00385(16) 0.00292(16)
Se2 0.0168(2) 0.0170(2) 0.0190(2) 0.00283(16) 0.00253(16) 0.00210(16)
Se3 0.0195(2) 0.0170(2) 0.0166(2) -0.00221(17) -0.00454(16) 0.00394(16)
Se4 0.0226(2) 0.0169(2) 0.01309(19) -0.00039(15) -0.00346(16) 0.00184(15)
Se5 0.01432(17) 0.01735(19) 0.0255(2) 0.0056(2) 0.00277(15) 0.0030(2)
Se6 0.0135(2) 0.0173(2) 0.0190(2) 0.00218(16) 0.00110(16) 0.00182(16)
Se7 0.0266(2) 0.0185(2) 0.0175(2) -0.00376(17) -0.00735(17) 0.00659(18)
Se8 0.0230(2) 0.0180(2) 0.0148(2) -0.00102(16) -0.00516(16) 0.00241(17)
P1 0.0145(4) 0.0176(5) 0.0132(4) 0.0015(5) 0.0015(4) 0.0013(5)
P2 0.0164(5) 0.0165(6) 0.0148(5) -0.0021(4) -0.0007(4) 0.0013(4)
P3 0.0134(5) 0.0146(5) 0.0163(5) 0.0014(4) 0.0005(4) -0.0002(4)
P4 0.0179(5) 0.0195(5) 0.0120(5) -0.0013(4) -0.0018(4) 0.0033(4)
C1 0.0159(19) 0.016(2) 0.0092(16) 0.0027(14) -0.0007(14) -0.0003(14)
C2 0.017(2) 0.025(2) 0.013(2) 0.0010(17) 0.0034(15) 0.0041(17)
C3 0.020(2) 0.025(2) 0.015(2) -0.0036(17) -0.0026(17) 0.0004(18)
C4 0.016(2) 0.027(2) 0.014(2) 0.0033(17) -0.0012(16) -0.0019(17)
C5 0.0151(18) 0.031(2) 0.0184(18) 0.001(2) -0.0009(15) 0.005(2)
C6 0.019(2) 0.021(2) 0.017(2) 0.0001(16) -0.0002(17) 0.0044(16)
C7 0.015(2) 0.022(2) 0.0109(19) 0.0019(15) 0.0011(16) 0.0051(15)
C8 0.018(2) 0.021(2) 0.019(2) 0.0001(16) 0.0003(17) -0.0032(16)
C9 0.022(2) 0.021(2) 0.0172(19) 0.0062(16) 0.0033(16) -0.0022(17)
C10 0.028(2) 0.039(3) 0.012(2) -0.005(2) 0.0020(18) 0.004(2)
C11 0.031(3) 0.032(3) 0.020(2) -0.004(2) 0.0000(19) -0.008(2)
C12 0.024(2) 0.023(2) 0.020(2) -0.0008(18) 0.0038(18) -0.0042(18)
C13 0.017(2) 0.018(2) 0.0130(19) -0.0036(16) 0.0030(16) 0.0015(16)
C14 0.023(2) 0.020(2) 0.017(2) 0.0004(17) -0.0004(17) -0.0007(18)
C15 0.018(2) 0.034(3) 0.020(2) -0.0014(19) -0.0011(18) 0.0026(19)
C16 0.020(2) 0.028(3) 0.033(2) -0.001(2) -0.0044(18) -0.007(2)
C17 0.030(3) 0.028(3) 0.054(3) 0.021(2) -0.005(2) -0.003(2)
C18 0.020(2) 0.028(3) 0.032(2) 0.0094(19) -0.0095(19) -0.0007(17)
C19 0.017(2) 0.020(2) 0.0140(19) -0.0025(17) 0.0004(16) -0.0008(17)
C20 0.016(2) 0.036(3) 0.024(2) -0.008(2) 0.0042(18) -0.0024(19)
C21 0.025(2) 0.040(3) 0.024(2) -0.015(2) 0.0030(19) -0.009(2)
C22 0.032(3) 0.037(3) 0.021(2) -0.007(2) 0.009(2) 0.001(2)
C23 0.015(2) 0.026(2) 0.028(2) -0.002(2) 0.0041(17) -0.0002(18)
C24 0.019(2) 0.021(2) 0.020(2) -0.0034(18) -0.0019(16) -0.0060(18)
C25 0.0095(18) 0.022(2) 0.0146(19) -0.0002(17) -0.0042(14) -0.0005(16)
C26 0.021(2) 0.021(2) 0.022(2) 0.0038(18) -0.0031(18) 0.0007(18)
C27 0.025(2) 0.031(3) 0.021(2) -0.009(2) -0.0029(19) 0.010(2)
C28 0.020(2) 0.038(3) 0.016(2) -0.003(2) -0.0005(17) 0.002(2)
C29 0.026(2) 0.027(3) 0.022(2) 0.0050(19) -0.0010(19) -0.0047(19)
C30 0.025(2) 0.015(2) 0.024(2) -0.0008(18) 0.0002(18) -0.0020(17)
C31 0.017(2) 0.017(2) 0.015(2) 0.0023(16) -0.0034(16) -0.0014(16)
C32 0.022(2) 0.022(2) 0.036(3) -0.004(2) -0.006(2) -0.0024(19)
C33 0.044(3) 0.020(3) 0.040(3) -0.008(2) -0.011(2) -0.003(2)
C34 0.040(3) 0.033(3) 0.028(2) 0.010(3) -0.015(2) -0.019(3)
C35 0.018(2) 0.038(3) 0.029(3) 0.008(2) -0.0054(19) -0.007(2)
C36 0.020(2) 0.030(2) 0.017(2) 0.0019(18) -0.0013(17) -0.0028(18)
C37 0.017(2) 0.019(2) 0.0112(19) -0.0056(16) -0.0001(15) 0.0040(16)
C38 0.0193(19) 0.026(2) 0.026(2) 0.009(2) -0.0024(16) -0.001(2)
C39 0.021(2) 0.029(3) 0.033(3) 0.0027(19) -0.004(2) 0.0034(18)
C40 0.019(2) 0.039(3) 0.024(2) -0.010(2) 0.0018(18) 0.000(2)
C41 0.031(3) 0.020(2) 0.027(2) -0.0044(18) 0.004(2) -0.0051(19)
C42 0.028(2) 0.020(2) 0.013(2) -0.0032(17) 0.0025(17) 0.0044(18)
C43 0.021(2) 0.027(2) 0.015(2) -0.0014(17) -0.0029(17) 0.0080(18)
C44 0.019(2) 0.032(3) 0.023(2) -0.0036(18) 0.0008(17) 0.0032(18)
C45 0.026(2) 0.038(3) 0.035(3) 0.001(2) 0.013(2) 0.002(2)
C46 0.032(3) 0.039(3) 0.019(2) 0.001(2) 0.004(2) 0.014(2)
C47 0.032(3) 0.028(2) 0.014(2) -0.0034(18) -0.0034(18) 0.015(2)
C48 0.025(2) 0.019(2) 0.019(2) -0.0019(17) -0.0020(18) -0.0001(18)

loop_
_atom_type_symbol
_atom_type_description
_atom_type_scat_dispersion_real
_atom_type_scat_dispersion_imag
_atom_type_scat_source
C C 0.0033 0.0016 'International Tables Vol C Tables 4.2.6.8 and 6.1.1.4'
H H 0.0000 0.0000 'International Tables Vol C Tables 4.2.6.8 and 6.1.1.4'
P P 0.1023 0.0942 'International Tables Vol C Tables 4.2.6.8 and 6.1.1.4'
Se Se -0.0929 2.2259 'International Tables Vol C Tables 4.2.6.8 and 6.1.1.4'
U U -9.6767 9.6646 'International Tables Vol C Tables 4.2.6.8 and 6.1.1.4'

loop_
_geom_angle_atom_site_label_1
_geom_angle_atom_site_label_2
_geom_angle_atom_site_label_3
_geom_angle
Se4 U1 Se2 92.056(12)
Se4 U1 Se5 90.133(12)
Se2 U1 Se5 144.661(14)
Se4 U1 Se7 144.208(13)
Se2 U1 Se7 110.403(13)
Se5 U1 Se7 86.980(13)
Se4 U1 Se1 85.056(12)
Se2 U1 Se1 72.564(12)
Se5 U1 Se1 142.717(13)
Se7 U1 Se1 76.161(12)
Se4 U1 Se8 140.692(12)
Se2 U1 Se8 80.157(12)
Se5 U1 Se8 76.041(12)
Se7 U1 Se8 72.658(12)
Se1 U1 Se8 127.513(12)
Se4 U1 Se3 73.198(11)
Se2 U1 Se3 68.808(12)
Se5 U1 Se3 78.173(13)
Se7 U1 Se3 140.243(12)
Se1 U1 Se3 134.387(12)
Se8 U1 Se3 68.042(11)
Se4 U1 Se6 70.045(12)
Se2 U1 Se6 139.052(12)
Se5 U1 Se6 74.093(12)
Se7 U1 Se6 74.880(13)
Se1 U1 Se6 69.515(11)
Se8 U1 Se6 136.506(12)
Se3 U1 Se6 133.254(12)
P1 Se1 U1 87.40(3)
P1 Se2 U1 90.63(3)
P2 Se3 U1 86.26(3)
P2 Se4 U1 89.84(3)
P3 Se5 U1 88.49(3)
P3 Se6 U1 85.10(3)
P4 Se7 U1 89.97(3)
P4 Se8 U1 87.69(3)
C7 P1 C1 104.84(17)
C7 P1 Se1 112.19(14)
C1 P1 Se1 113.39(12)
C7 P1 Se2 110.16(13)
C1 P1 Se2 107.87(13)
Se1 P1 Se2 108.28(4)
C19 P2 C13 106.16(18)
C19 P2 Se3 110.93(13)
C13 P2 Se3 113.51(13)
C19 P2 Se4 106.08(14)
C13 P2 Se4 111.35(14)
Se3 P2 Se4 108.56(5)
C25 P3 C31 104.72(18)
C25 P3 Se6 111.97(13)
C31 P3 Se6 111.75(13)
C25 P3 Se5 108.34(14)
C31 P3 Se5 107.78(13)
Se6 P3 Se5 111.92(5)
C43 P4 C37 103.50(19)
C43 P4 Se8 110.59(15)
C37 P4 Se8 113.08(13)
C43 P4 Se7 109.00(14)
C37 P4 Se7 110.81(14)
Se8 P4 Se7 109.67(5)
C2 C1 C6 119.6(4)
C2 C1 P1 120.7(3)
C6 C1 P1 119.7(3)
C3 C2 C1 120.0(4)
C4 C3 C2 120.5(4)
C3 C4 C5 120.0(4)
C4 C5 C6 120.3(4)
C5 C6 C1 119.6(4)
C12 C7 C8 119.6(4)
C12 C7 P1 122.2(3)
C8 C7 P1 118.1(3)
C9 C8 C7 120.0(4)
C10 C9 C8 120.0(4)
C9 C10 C11 120.3(4)
C10 C11 C12 120.6(4)
C11 C12 C7 119.6(4)
C18 C13 C14 119.7(4)
C18 C13 P2 121.8(3)
C14 C13 P2 118.3(3)
C15 C14 C13 119.6(4)
C16 C15 C14 119.7(4)
C17 C16 C15 120.1(4)
C16 C17 C18 120.7(4)
C13 C18 C17 120.2(4)
C20 C19 C24 120.0(4)
C20 C19 P2 121.2(3)
C24 C19 P2 118.5(3)
C19 C20 C21 120.1(4)
C22 C21 C20 119.5(4)
C23 C22 C21 120.8(4)
C24 C23 C22 119.8(4)
C23 C24 C19 119.8(4)
C26 C25 C30 119.3(4)
C26 C25 P3 121.1(3)
C30 C25 P3 119.6(3)
C25 C26 C27 120.0(4)
C28 C27 C26 120.2(4)
C27 C28 C29 120.4(4)
C28 C29 C30 119.6(4)
C25 C30 C29 120.3(4)
C32 C31 C36 119.5(4)
C32 C31 P3 121.8(3)
C36 C31 P3 118.7(3)
C33 C32 C31 120.1(4)
C34 C33 C32 120.5(5)
C33 C34 C35 119.8(4)
C36 C35 C34 119.9(4)
C35 C36 C31 120.2(4)
C42 C37 C38 120.1(4)
C42 C37 P4 122.0(3)
C38 C37 P4 117.7(3)
C39 C38 C37 119.8(4)
C40 C39 C38 120.6(4)
C39 C40 C41 119.5(4)
C40 C41 C42 120.9(4)
C37 C42 C41 119.0(4)
C44 C43 C48 119.5(4)
C44 C43 P4 121.7(3)
C48 C43 P4 118.6(3)
C43 C44 C45 119.9(4)
C46 C45 C44 120.4(4)
C45 C46 C47 120.0(4)
C46 C47 C48 120.7(4)
C47 C48 C43 119.4(4)

loop_
_geom_bond_atom_site_label_1
_geom_bond_atom_site_label_2
_geom_bond_distance
U1 Se4 2.8817(4)
U1 Se2 2.8989(4)
U1 Se5 2.9066(4)
U1 Se7 2.9401(4)
U1 Se1 3.0266(4)
U1 Se8 3.0275(4)
U1 Se3 3.0296(5)
U1 Se6 3.0503(4)
Se1 P1 2.1612(12)
Se2 P1 2.1672(12)
Se3 P2 2.1657(11)
Se4 P2 2.1777(11)
Se5 P3 2.1740(12)
Se6 P3 2.1592(11)
Se7 P4 2.1627(11)
Se8 P4 2.1627(11)
P1 C7 1.814(4)
P1 C1 1.816(4)
P2 C19 1.816(4)
P2 C13 1.816(4)
P3 C25 1.816(4)
P3 C31 1.820(4)
P4 C43 1.815(4)
P4 C37 1.823(4)
C1 C2 1.390(6)
C1 C6 1.400(5)
C2 C3 1.381(5)
C3 C4 1.378(6)
C4 C5 1.383(6)
C5 C6 1.389(5)
C7 C12 1.389(6)
C7 C8 1.392(5)
C8 C9 1.392(5)
C9 C10 1.367(6)
C10 C11 1.381(6)
C11 C12 1.381(6)
C13 C18 1.368(6)
C13 C14 1.399(6)
C14 C15 1.393(6)
C15 C16 1.380(7)
C16 C17 1.370(6)
C17 C18 1.380(6)
C19 C20 1.386(6)
C19 C24 1.400(5)
C20 C21 1.389(6)
C21 C22 1.386(6)
C22 C23 1.386(6)
C23 C24 1.381(5)
C25 C26 1.384(6)
C25 C30 1.387(6)
C26 C27 1.389(6)
C27 C28 1.371(7)
C28 C29 1.378(6)
C29 C30 1.390(6)
C31 C32 1.379(6)
C31 C36 1.385(6)
C32 C33 1.381(6)
C33 C34 1.366(7)
C34 C35 1.385(7)
C35 C36 1.380(6)
C37 C42 1.387(6)
C37 C38 1.393(6)
C38 C39 1.381(6)
C39 C40 1.372(6)
C40 C41 1.385(6)
C41 C42 1.389(6)
C43 C44 1.382(6)
C43 C48 1.406(6)
C44 C45 1.398(6)
C45 C46 1.374(7)
C46 C47 1.374(7)
C47 C48 1.392(6)
